data_1538807
loop_
_publ_author_name
'Kohler, H.'
'Schulz, H.'

_publ_section_title
;
 Nasicon solid electrolytes. Part I: The Na+-diffusion path and its
 relation to the structure
;
_journal_name_full 'Materials Research Bulletin'
_journal_page_first 1461
_journal_page_last 1471
_journal_volume 20
_journal_year 1985
_chemical_formula_sum 'Na3.33 O12 P1.6 Si1.4 Zr1.77'
_chemical_name_systematic 'Na3.33 Zr1.77 Si1.4 P1.6 O12'
_space_group_IT_number 167
_symmetry_space_group_name_Hall '-R 3 2"c'
_symmetry_space_group_name_H-M 'R -3 c :H'
_cell_angle_alpha 90
_cell_angle_beta 90
_cell_angle_gamma 120
_cell_formula_units_Z 6
_cell_length_a 9.24
_cell_length_b 9.24
_cell_length_c 23.39
_cell_volume 1729.437
_citation_journal_id_ASTM MRBUAC
_cod_data_source_file Kohler_MRBUAC_1985_1387.cif
_cod_data_source_block Na3.33O12P1.6Si1.4Zr1.77
_cod_database_code 1538807

loop_
_symmetry_equiv_pos_as_xyz
x,y,z
-y,x-y,z
-x+y,-x,z
y,x,-z+1/2
-x,-x+y,-z+1/2
x-y,-y,-z+1/2
-x,-y,-z
y,-x+y,-z
x-y,x,-z
-y,-x,z-1/2
x,x-y,z-1/2
-x+y,y,z-1/2
x+2/3,y+1/3,z+1/3
-y+2/3,x-y+1/3,z+1/3
-x+y+2/3,-x+1/3,z+1/3
y+2/3,x+1/3,-z+5/6
-x+2/3,-x+y+1/3,-z+5/6
x-y+2/3,-y+1/3,-z+5/6
-x+2/3,-y+1/3,-z+1/3
y+2/3,-x+y+1/3,-z+1/3
x-y+2/3,x+1/3,-z+1/3
-y+2/3,-x+1/3,z-1/6
x+2/3,x-y+1/3,z-1/6
-x+y+2/3,y+1/3,z-1/6
x+1/3,y+2/3,z+2/3
-y+1/3,x-y+2/3,z+2/3
-x+y+1/3,-x+2/3,z+2/3
y+1/3,x+2/3,-z+7/6
-x+1/3,-x+y+2/3,-z+7/6
x-y+1/3,-y+2/3,-z+7/6
-x+1/3,-y+2/3,-z+2/3
y+1/3,-x+y+2/3,-z+2/3
x-y+1/3,x+2/3,-z+2/3
-y+1/3,-x+2/3,z+1/6
x+1/3,x-y+2/3,z+1/6
-x+y+1/3,y+2/3,z+1/6

loop_
_atom_site_label
_atom_site_type_symbol
_atom_site_fract_x
_atom_site_fract_y
_atom_site_fract_z
_atom_site_occupancy
_atom_site_U_iso_or_equiv
O1 O-2 0.1944 0.1732 0.0911 1 0.0
Na3 Na+1 0 0 0.1848 0.07 0.0
Si1 Si+4 0.2906 0 0.25 0.467 0.0
P1 P+5 0.2906 0 0.25 0.533 0.0
Zr1 Zr+4 0 0 0.14801 0.885 0.0
Na1 Na+1 0 0 0.01 0.35 0.0
Na2 Na+1 -0.3728 0 0.25 0.833 0.0
O2 O-2 0.1763 -0.0273 0.1969 1 0.0
